data_2000991
loop_
_publ_author_name
'Chakoumakos, B. C.'
'Lager, G. A.'
'Fernandez-Baca, J. A.'

_publ_section_title
;
 Refinement of the structures of Sr~3~Al~2~O~6~ and the hydrogarnet
 Sr~3~Al~2~(O~4~D~4~)~3~ by Rietveld analysis of neutron powder
 diffraction data
;
_journal_issue 3
_journal_name_full 'Acta Crystallographica Section C'
_journal_page_first 414
_journal_page_last 419
_journal_paper_doi 10.1107/S0108270191010211
_journal_volume 48
_journal_year 1992
_chemical_formula_sum 'Al2 O6 Sr3'
_chemical_formula_weight 412.81
_symmetry_cell_setting cubic
_symmetry_space_group_name_Hall '-P 2ac 2ab 3'
_symmetry_space_group_name_H-M 'P a -3'
_cell_angle_alpha 90
_cell_angle_beta 90
_cell_angle_gamma 90
_cell_formula_units_Z 24
_cell_length_a 15.8556(4)
_cell_length_b 15.8556(4)
_cell_length_c 15.8556(4)
_cell_volume 3986.10(17)
_diffrn_radiation_probe neutron
_diffrn_radiation_type Neutron
_diffrn_radiation_wavelength 1.400
_exptl_crystal_density_diffrn 4.126
_cod_data_source_file st0526.cif
_cod_data_source_block st0526a
_cod_original_cell_volume 3986.0(5)
_cod_database_code 2000991

loop_
_atom_site_label
_atom_site_fract_x
_atom_site_fract_y
_atom_site_fract_z
Sr(1) .0 .0 .0
Sr(2) .5 .0 .0
Sr(3) .25190(10) .25190(10) .25190(10)
Sr(4) .3759(2) .3759(2) .3759(2)
Sr(5) .1343(2) .3750(2) .1319(2)
Sr(6) .3799(2) .38550(10) .12470(10)
Al(1) .2519(2) .0168(4) .0193(4)
Al(2) .2381(4) .2345(4) .0041(3)
O(1) .2622(2) .1257(4) .0028(2)
O(2) .4928(2) .1295(3) .2437(2)
O(3) .2704(2) .2769(2) .1002(2)
O(4) .2352(2) .4063(2) .2800(2)
O(5) .3460(2) -.0256(2) -.0194(2)
O(6) .1539(2) -.0176(2) -.0168(2)

loop_
_geom_bond_atom_site_label_1
_geom_bond_atom_site_label_2
_geom_bond_distance
Al(1) O(1) 1.754(8)
Al(1) O(2) 1.789(7)
Al(1) O(5) 1.743(5)
Al(1) O(6) 1.748(5)
